data_7220100
loop_
_publ_author_name
'Gong, Kaining'
'Liu, Yunping'
'Han, Zhangang'

_publ_section_title
;
 Manganese-Phosphomolybdate Molecular Catalyst for Electron Transfer
 Reaction of Ferricyanide to Ferrocyanide
;
_journal_name_full 'RSC Adv.'
_journal_paper_doi 10.1039/C5RA06018D
_journal_year 2015
_chemical_formula_sum 'C71.5 H107 Mn2 Mo24 N11 Na3 O131 P16'
_chemical_formula_weight 6193.61
_chemical_name_systematic
; 
 ? 
;
_space_group_IT_number 14
_symmetry_cell_setting monoclinic
_symmetry_space_group_name_Hall '-P 2ybc'
_symmetry_space_group_name_H-M 'P 1 21/c 1'
_atom_sites_solution_hydrogens geom
_atom_sites_solution_primary direct
_atom_sites_solution_secondary difmap
_audit_creation_method SHELXL-97
_audit_update_record
;
2014-07-19 deposited with the CCDC.
2015-04-28 downloaded from the CCDC.
;
_cell_angle_alpha 90.00
_cell_angle_beta 90.9170(10)
_cell_angle_gamma 90.00
_cell_formula_units_Z 2
_cell_length_a 23.0522(11)
_cell_length_b 15.7570(7)
_cell_length_c 23.8647(11)
_cell_measurement_reflns_used 9953
_cell_measurement_temperature 296(2)
_cell_measurement_theta_max 28.20
_cell_measurement_theta_min 2.19
_cell_volume 8667.3(7)
_computing_cell_refinement 'Bruker SMART'
_computing_data_collection 'Bruker SMART'
_computing_data_reduction 'Bruker SAINT'
_computing_molecular_graphics 'Bruker SHELXTL'
_computing_publication_material 'Bruker SHELXTL'
_computing_structure_refinement 'Bruker SHELXTL'
_computing_structure_solution 'Bruker SHELXTL'
_diffrn_ambient_temperature 296(2)
_diffrn_measured_fraction_theta_full 0.999
_diffrn_measured_fraction_theta_max 0.999
_diffrn_measurement_device_type 'CCD area detector'
_diffrn_measurement_method 'phi and omega scans'
_diffrn_radiation_monochromator graphite
_diffrn_radiation_source 'fine-focus sealed tube'
_diffrn_radiation_type MoK\a
_diffrn_radiation_wavelength 0.71073
_diffrn_reflns_av_R_equivalents 0.0288
_diffrn_reflns_av_sigmaI/netI 0.0338
_diffrn_reflns_limit_h_max 17
_diffrn_reflns_limit_h_min -27
_diffrn_reflns_limit_k_max 18
_diffrn_reflns_limit_k_min -18
_diffrn_reflns_limit_l_max 26
_diffrn_reflns_limit_l_min -28
_diffrn_reflns_number 41517
_diffrn_reflns_theta_full 25.01
_diffrn_reflns_theta_max 25.01
_diffrn_reflns_theta_min 1.77
_exptl_absorpt_coefficient_mu 2.084
_exptl_absorpt_correction_T_max 0.732
_exptl_absorpt_correction_T_min 0.652
_exptl_absorpt_correction_type empirical
_exptl_absorpt_process_details sadabs
_exptl_crystal_colour yellow
_exptl_crystal_density_diffrn 2.373
_exptl_crystal_density_meas ?
_exptl_crystal_density_method 'not measured'
_exptl_crystal_description block
_exptl_crystal_F_000 5984
_exptl_crystal_size_max 0.21
_exptl_crystal_size_mid 0.19
_exptl_crystal_size_min 0.15
_refine_diff_density_max 2.105
_refine_diff_density_min -1.806
_refine_diff_density_rms 0.164
_refine_ls_extinction_method none
_refine_ls_goodness_of_fit_ref 1.067
_refine_ls_hydrogen_treatment mixed
_refine_ls_matrix_type full
_refine_ls_number_parameters 1222
_refine_ls_number_reflns 15263
_refine_ls_number_restraints 1308
_refine_ls_restrained_S_all 1.036
_refine_ls_R_factor_all 0.0590
_refine_ls_R_factor_gt 0.0472
_refine_ls_shift/su_max 0.004
_refine_ls_shift/su_mean 0.000
_refine_ls_structure_factor_coef Fsqd
_refine_ls_weighting_details 'calc w=1/[\s^2^(Fo^2^)+(0.0486P)^2^+99.5582P] where P=(Fo^2^+2Fc^2^)/3'
_refine_ls_weighting_scheme calc
_refine_ls_wR_factor_gt 0.1193
_refine_ls_wR_factor_ref 0.1299
_reflns_number_gt 12733
_reflns_number_total 15263
_reflns_threshold_expression >2sigma(I)
_cod_data_source_file c5ra06018d2.cif
_cod_data_source_block 20131023_gkn__08_0m
_cod_depositor_comments
;
The following automatic conversions were performed:

'_symmetry_cell_setting' value 'Monoclinic' changed to 'monoclinic'
according to
/usr/data/users/saulius/crontab/automatic-downloads/rss-feeds/RSC/lib/dictionaries/cif_core.dic
dictionary named 'cif_core.dic' version 2.4.2 from 2011-04-26.

'_exptl_crystal_density_meas' value 'none' was changed to '?' - the
value is perceived as not measured.

Automatic conversion script
Id: cif_fix_values 3271 2015-04-21 07:52:19Z andrius 
;
_cod_original_sg_symbol_H-M 'P2(1)/c  '
_cod_original_formula_sum 'C71.50 H107 Mn2 Mo24 N11 Na3 O131 P16'
_cod_database_code 7220100

loop_
_symmetry_equiv_pos_as_xyz
'x, y, z'
'-x, y+1/2, -z+1/2'
'-x, -y, -z'
'x, -y-1/2, z-1/2'

loop_
_atom_site_label
_atom_site_type_symbol
_atom_site_fract_x
_atom_site_fract_y
_atom_site_fract_z
_atom_site_U_iso_or_equiv
_atom_site_adp_type
_atom_site_occupancy
_atom_site_symmetry_multiplicity
_atom_site_calc_flag
_atom_site_refinement_flags
_atom_site_disorder_assembly
_atom_site_disorder_group
Mo1 Mo 0.94720(3) 0.72379(4) 1.03689(3) 0.02612(15) Uani 1 1 d . . .
Mo2 Mo 0.63205(3) 0.58526(4) 0.42305(3) 0.02626(15) Uani 1 1 d . . .
Mo3 Mo 0.86089(3) 0.37291(4) 0.96291(3) 0.02671(15) Uani 1 1 d . . .
Mo4 Mo 0.60955(3) 0.43185(4) 0.38907(3) 0.02717(15) Uani 1 1 d . . .
Mo5 Mo 0.92546(3) 0.69320(4) 0.93112(3) 0.02521(15) Uani 1 1 d . . .
Mo6 Mo 0.89040(3) 0.41175(4) 1.10543(3) 0.02866(15) Uani 1 1 d . . .
Mo7 Mo 0.87645(3) 0.49118(4) 0.88929(3) 0.02717(15) Uani 1 1 d . . .
Mo8 Mo 0.61796(3) 0.63939(4) 0.56581(3) 0.02920(16) Uani 1 1 d . . .
Mo9 Mo 0.56913(3) 0.27518(4) 0.48574(3) 0.03081(16) Uani 1 1 d . . .
Mo10 Mo 0.92521(3) 0.56115(4) 1.13599(3) 0.02869(15) Uani 1 1 d . . .
Mo11 Mo 0.55997(3) 0.31248(5) 0.59093(3) 0.03286(17) Uani 1 1 d . . .
Mo12 Mo 0.58885(3) 0.52131(5) 0.63686(3) 0.03436(17) Uani 1 1 d . . .
Mn1 Mn 1.0000 0.5000 1.0000 0.0235(3) Uani 1 2 d S . .
Mn2 Mn 0.5000 0.5000 0.5000 0.0242(3) Uani 1 2 d S . .
P1 P 0.84075(7) 0.57047(12) 1.01780(8) 0.0237(4) Uani 1 1 d . . .
P2 P 0.81390(9) 0.66906(14) 0.84052(9) 0.0330(5) Uani 1 1 d . . .
P3 P 0.76940(8) 0.30827(13) 1.06326(9) 0.0320(5) Uani 1 1 d . . .
P4 P 0.66038(8) 0.43742(12) 0.52481(8) 0.0274(4) Uani 1 1 d . . .
P5 P 0.87122(10) 0.75485(15) 1.15222(10) 0.0418(5) Uani 1 1 d . . .
P6 P 0.67318(11) 0.24394(15) 0.39337(9) 0.0397(5) Uani 1 1 d . . .
P7 P 0.73083(9) 0.70036(14) 0.49032(10) 0.0352(5) Uani 1 1 d . . .
P8 P 0.64922(12) 0.3500(2) 0.69825(11) 0.0589(8) Uani 1 1 d . . .
O1 O 0.9287(2) 0.4457(3) 0.9481(2) 0.0252(11) Uani 1 1 d . . .
O2 O 0.95561(19) 0.4826(3) 1.0794(2) 0.0261(11) Uani 1 1 d . . .
O3 O 0.5519(2) 0.5595(3) 0.5659(2) 0.0285(11) Uani 1 1 d . . .
O4 O 0.8588(2) 0.5916(3) 0.9578(2) 0.0252(11) Uani 1 1 d . . .
O5 O 0.5633(2) 0.5124(3) 0.4333(2) 0.0264(11) Uani 1 1 d . . .
O6 O 0.5940(2) 0.6659(3) 0.4823(2) 0.0262(11) Uani 1 1 d . . .
O7 O 0.97420(19) 0.6329(3) 0.9870(2) 0.0249(11) Uani 1 1 d . . .
O8 O 0.9828(2) 0.6524(3) 1.1022(2) 0.0297(11) Uani 1 1 d . . .
O9 O 0.8809(2) 0.6192(3) 1.0589(2) 0.0278(11) Uani 1 1 d . . .
O10 O 0.8853(2) 0.7618(3) 0.9864(2) 0.0312(12) Uani 1 1 d . . .
O11 O 0.9387(2) 0.5881(3) 0.8797(2) 0.0275(11) Uani 1 1 d . . .
O12 O 0.5483(2) 0.3399(3) 0.4108(2) 0.0314(12) Uani 1 1 d . . .
O13 O 0.6271(2) 0.4192(3) 0.5785(2) 0.0297(12) Uani 1 1 d . . .
O14 O 1.0001(2) 0.7959(3) 1.0313(3) 0.0388(13) Uani 1 1 d . . .
O15 O 0.8471(2) 0.4746(3) 1.0287(2) 0.0266(11) Uani 1 1 d . . .
O16 O 0.6586(2) 0.3281(4) 0.3672(2) 0.0416(14) Uani 1 1 d . . .
O17 O 0.8072(2) 0.4396(3) 0.9182(2) 0.0332(12) Uani 1 1 d . . .
O18 O 0.6814(2) 0.4937(3) 0.3979(2) 0.0326(12) Uani 1 1 d . . .
O19 O 0.8532(2) 0.5020(4) 1.1461(2) 0.0347(13) Uani 1 1 d . . .
O20 O 0.6547(2) 0.5319(3) 0.5103(2) 0.0285(11) Uani 1 1 d . . .
O21 O 0.6341(2) 0.3838(3) 0.4771(2) 0.0291(11) Uani 1 1 d . . .
O22 O 0.5257(2) 0.3662(3) 0.5237(2) 0.0282(11) Uani 1 1 d . . .
O23 O 0.9729(2) 0.7591(3) 0.9018(2) 0.0359(13) Uani 1 1 d . . .
O24 O 0.8106(2) 0.3522(4) 1.1042(2) 0.0359(13) Uani 1 1 d . . .
O25 O 0.7775(2) 0.5947(3) 1.0276(2) 0.0317(12) Uani 1 1 d . . .
H25 H 0.7564 0.5685 1.0057 0.048 Uiso 1 1 calc R . .
O26 O 0.5192(2) 0.1984(3) 0.4794(3) 0.0423(14) Uani 1 1 d . . .
O27 O 0.8831(2) 0.6647(4) 1.1704(2) 0.0404(14) Uani 1 1 d . . .
O28 O 0.8582(2) 0.7195(4) 0.8748(2) 0.0377(13) Uani 1 1 d . . .
O29 O 0.9056(2) 0.3339(3) 1.0362(2) 0.0296(11) Uani 1 1 d . . .
O30 O 0.7091(2) 0.3522(4) 1.0713(3) 0.0423(14) Uani 1 1 d . . .
H30 H 0.6851 0.3309 1.0499 0.063 Uiso 1 1 calc R . .
O31 O 0.8945(3) 0.4338(4) 0.8337(2) 0.0410(14) Uani 1 1 d . . .
O32 O 0.5299(2) 0.4193(4) 0.6339(2) 0.0351(13) Uani 1 1 d . . .
O33 O 0.6160(2) 0.2451(3) 0.5507(2) 0.0372(13) Uani 1 1 d . . .
O34 O 0.9045(2) 0.7834(4) 1.1015(2) 0.0393(14) Uani 1 1 d . . .
O35 O 0.7256(2) 0.4173(4) 0.5330(3) 0.0392(14) Uani 1 1 d . . .
H35 H 0.7427 0.4273 0.5039 0.059 Uiso 1 1 calc R . .
O36 O 0.8744(2) 0.2860(3) 0.9251(2) 0.0398(14) Uani 1 1 d . . .
O37 O 0.8127(3) 0.6954(4) 0.7792(2) 0.0516(17) Uani 1 1 d . . .
O38 O 0.8219(2) 0.5739(4) 0.8458(2) 0.0398(14) Uani 1 1 d . . .
O39 O 0.7525(2) 0.6941(4) 0.8603(2) 0.0419(14) Uani 1 1 d . . .
H39 H 0.7488 0.6802 0.8932 0.063 Uiso 1 1 calc R . .
O40 O 0.8836(4) 0.8141(5) 1.2012(3) 0.081(3) Uani 1 1 d . . .
O41 O 0.8050(3) 0.7605(5) 1.1376(4) 0.069(2) Uani 1 1 d . . .
H41 H 0.7970 0.8089 1.1275 0.103 Uiso 1 1 calc R . .
O42 O 0.9226(2) 0.3504(4) 1.1542(3) 0.0475(15) Uani 1 1 d . . .
O43 O 0.9662(2) 0.5403(4) 1.1930(2) 0.0426(14) Uani 1 1 d . . .
O44 O 0.7876(2) 0.3232(4) 1.0022(2) 0.0400(14) Uani 1 1 d . . .
O45 O 0.7625(3) 0.2148(4) 1.0762(3) 0.0512(17) Uani 1 1 d . . .
O46 O 0.6126(3) 0.2957(4) 0.6603(3) 0.0495(17) Uani 1 1 d . . .
O47 O 0.6338(3) 0.4451(5) 0.6935(2) 0.0528(17) Uani 1 1 d . . .
O48 O 0.7143(3) 0.3383(6) 0.6836(4) 0.093(3) Uani 1 1 d . . .
H48 H 0.7194 0.3525 0.6510 0.140 Uiso 1 1 calc R . .
O49 O 0.6417(5) 0.3200(7) 0.7577(4) 0.120(4) Uani 1 1 d . . .
O50 O 0.5076(3) 0.2450(4) 0.6094(3) 0.0482(16) Uani 1 1 d . . .
O51 O 0.6144(3) 0.6403(4) 0.3652(2) 0.0405(14) Uani 1 1 d . . .
O52 O 0.7913(2) 0.6637(4) 0.5086(3) 0.061(2) Uani 1 1 d . . .
H52 H 0.8054 0.6932 0.5336 0.091 Uiso 1 1 calc R . .
O53 O 0.7376(2) 0.7901(4) 0.4688(2) 0.0395(14) Uani 1 1 d . . .
O54 O 0.7086(2) 0.6446(4) 0.4427(3) 0.0410(14) Uani 1 1 d . . .
O55 O 0.6940(2) 0.6950(4) 0.5426(2) 0.0402(14) Uani 1 1 d . . .
O56 O 0.7353(3) 0.2608(5) 0.4211(3) 0.069(2) Uani 1 1 d . . .
H56 H 0.7468 0.2174 0.4366 0.103 Uiso 1 1 calc R . .
O57 O 0.6320(3) 0.2163(3) 0.4385(3) 0.0443(15) Uani 1 1 d . . .
O58 O 0.6841(4) 0.1777(5) 0.3485(3) 0.081(3) Uani 1 1 d . . .
O59 O 0.5897(3) 0.7249(4) 0.5964(3) 0.0433(14) Uani 1 1 d . . .
O60 O 0.6616(2) 0.5800(4) 0.6243(2) 0.0372(13) Uani 1 1 d . . .
O61 O 0.5538(3) 0.5803(4) 0.6844(2) 0.0508(16) Uani 1 1 d . . .
O62 O 0.5862(3) 0.4512(4) 0.3238(2) 0.0401(14) Uani 1 1 d . . .
C1 C 0.7333(5) 0.9039(8) 0.6641(5) 0.071(3) Uani 1 1 d U . .
H1 H 0.7416 0.8848 0.6283 0.086 Uiso 1 1 calc R . .
C2 C 0.7301(5) 0.9889(8) 0.6741(5) 0.072(3) Uani 1 1 d U . .
H2 H 0.7347 1.0274 0.6450 0.086 Uiso 1 1 calc R . .
C3 C 0.7200(6) 1.0179(8) 0.7283(6) 0.078(3) Uani 1 1 d U . .
C4 C 0.7130(6) 0.9585(8) 0.7693(6) 0.082(3) Uani 1 1 d U . .
H4 H 0.7061 0.9764 0.8057 0.099 Uiso 1 1 calc R . .
C5 C 0.7157(6) 0.8734(8) 0.7583(5) 0.081(3) Uani 1 1 d U . .
H5 H 0.7114 0.8341 0.7870 0.097 Uiso 1 1 calc R . .
C6 C 0.7182(6) 1.1129(8) 0.7398(6) 0.091(3) Uani 1 1 d U . .
H6A H 0.6990 1.1231 0.7750 0.109 Uiso 1 1 calc R . .
H6B H 0.6960 1.1410 0.7103 0.109 Uiso 1 1 calc R . .
C7 C 0.7797(7) 1.1499(10) 0.7425(7) 0.098(3) Uani 1 1 d U . .
H7A H 0.8013 1.1302 0.7105 0.118 Uiso 1 1 calc R . .
H7B H 0.7776 1.2113 0.7407 0.118 Uiso 1 1 calc R . .
C8 C 0.8081(7) 1.1265(11) 0.7907(7) 0.103(3) Uani 1 1 d U . .
H8A H 0.8058 1.0654 0.7951 0.124 Uiso 1 1 calc R . .
H8B H 0.7894 1.1526 0.8226 0.124 Uiso 1 1 calc R . .
N2 N 0.9881(4) 1.2007(8) 0.7754(5) 0.145(4) Uani 1 1 d GU . .
H2A H 1.0238 1.2152 0.7710 0.174 Uiso 1 1 calc R . .
C9 C 0.9471(5) 1.2617(5) 0.7890(5) 0.127(4) Uani 1 1 d GU . .
H9 H 0.9582 1.3182 0.7933 0.152 Uiso 1 1 calc R . .
C10 C 0.8896(5) 1.2384(6) 0.7961(5) 0.117(4) Uani 1 1 d GU . .
H10 H 0.8621 1.2793 0.8051 0.140 Uiso 1 1 calc R . .
C11 C 0.8730(4) 1.1541(7) 0.7897(5) 0.116(4) Uani 1 1 d GU . .
C12 C 0.9140(5) 1.0931(5) 0.7761(5) 0.126(4) Uani 1 1 d GU . .
H12 H 0.9029 1.0367 0.7718 0.151 Uiso 1 1 calc R . .
C13 C 0.9716(5) 1.1164(7) 0.7690(5) 0.138(4) Uani 1 1 d GU . .
H13 H 0.9990 1.0756 0.7599 0.166 Uiso 1 1 calc R . .
C14 C 0.4574(8) 0.1250(11) 0.2590(7) 0.114(4) Uani 1 1 d U . .
H14 H 0.4416 0.1340 0.2234 0.136 Uiso 1 1 calc R . .
C15 C 0.4430(8) 0.0522(11) 0.2896(7) 0.109(3) Uani 1 1 d U . .
H15 H 0.4180 0.0126 0.2733 0.131 Uiso 1 1 calc R . .
C16 C 0.4643(7) 0.0369(9) 0.3427(6) 0.092(3) Uani 1 1 d U . .
C17 C 0.4998(7) 0.0999(10) 0.3625(7) 0.106(3) Uani 1 1 d U . .
H17 H 0.5152 0.0948 0.3986 0.127 Uiso 1 1 calc R . .
C18 C 0.5137(8) 0.1691(10) 0.3322(7) 0.107(4) Uani 1 1 d U . .
H18 H 0.5383 0.2097 0.3478 0.129 Uiso 1 1 calc R . .
C19 C 0.4455(8) -0.0362(10) 0.3752(7) 0.106(3) Uani 1 1 d U . .
H19A H 0.4752 -0.0795 0.3729 0.127 Uiso 1 1 calc R . .
H19B H 0.4106 -0.0588 0.3574 0.127 Uiso 1 1 calc R . .
C20 C 0.4331(7) -0.0219(9) 0.4355(6) 0.097(3) Uani 1 1 d U . .
H20A H 0.4671 0.0028 0.4537 0.116 Uiso 1 1 calc R . .
H20B H 0.4256 -0.0761 0.4533 0.116 Uiso 1 1 calc R . .
C21 C 0.3822(7) 0.0355(9) 0.4441(6) 0.093(3) Uani 1 1 d U . .
H21A H 0.3891 0.0890 0.4253 0.112 Uiso 1 1 calc R . .
H21B H 0.3479 0.0099 0.4272 0.112 Uiso 1 1 calc R . .
C22 C 0.3264(6) 0.0157(9) 0.5884(7) 0.089(3) Uani 1 1 d U . .
H22 H 0.3003 -0.0181 0.6077 0.106 Uiso 1 1 calc R . .
C23 C 0.3347(6) 0.0009(9) 0.5332(7) 0.090(3) Uani 1 1 d U . .
H23 H 0.3153 -0.0436 0.5155 0.108 Uiso 1 1 calc R . .
C24 C 0.3718(5) 0.0516(7) 0.5032(6) 0.076(3) Uani 1 1 d U . .
C25 C 0.3973(6) 0.1177(8) 0.5322(7) 0.085(3) Uani 1 1 d U . .
H25A H 0.4209 0.1551 0.5130 0.102 Uiso 1 1 calc R . .
C26 C 0.3893(6) 0.1303(9) 0.5872(7) 0.089(3) Uani 1 1 d U . .
H26 H 0.4077 0.1754 0.6053 0.107 Uiso 1 1 calc R . .
N5 N 0.8423(7) 0.4016(10) 0.7100(6) 0.104(5) Uani 0.50 1 d PGU . .
C27 C 0.8609(7) 0.4847(9) 0.7022(7) 0.076(4) Uani 0.50 1 d PGU . .
H27 H 0.8529 0.5258 0.7289 0.091 Uiso 0.50 1 calc PR . .
C28 C 0.8912(8) 0.5062(8) 0.6544(8) 0.090(4) Uani 0.50 1 d PGU . .
H28 H 0.9036 0.5618 0.6492 0.108 Uiso 0.50 1 calc PR . .
C29 C 0.9031(8) 0.4447(11) 0.6144(6) 0.093(4) Uani 0.50 1 d PGU A .
C30 C 0.8845(8) 0.3616(10) 0.6223(7) 0.090(4) Uani 0.50 1 d PGU . .
H30A H 0.8925 0.3205 0.5955 0.108 Uiso 0.50 1 calc PR . .
C31 C 0.8542(8) 0.3401(8) 0.6701(8) 0.096(5) Uani 0.50 1 d PGU . .
H31 H 0.8418 0.2845 0.6753 0.116 Uiso 0.50 1 calc PR . .
N3 N 0.4934(6) 0.1802(8) 0.2815(5) 0.099(3) Uani 1 1 d U . .
H3 H 0.5037 0.2240 0.2627 0.119 Uiso 1 1 calc R . .
C32 C 1.1125(4) 0.5845(6) 0.5814(6) 0.077(3) Uani 0.50 1 d PGU A 1
H32 H 1.0920 0.6342 0.5741 0.092 Uiso 0.50 1 calc PR A 1
C33 C 1.1711(4) 0.5795(6) 0.5688(4) 0.079(3) Uani 0.50 1 d PGU A 1
H33 H 1.1898 0.6259 0.5531 0.095 Uiso 0.50 1 calc PR A 1
N6 N 1.2018(3) 0.5052(8) 0.5796(4) 0.071(3) Uani 0.50 1 d PGU A 1
H6 H 1.2380 0.5021 0.5718 0.085 Uiso 0.50 1 calc PR A 1
C34 C 1.1738(5) 0.4358(7) 0.6030(5) 0.076(3) Uani 0.50 1 d PGU A 1
H34 H 1.1943 0.3861 0.6103 0.091 Uiso 0.50 1 calc PR A 1
C35 C 1.1153(5) 0.4408(7) 0.6156(6) 0.077(3) Uani 0.50 1 d PGU A 1
H35A H 1.0966 0.3944 0.6312 0.092 Uiso 0.50 1 calc PR A 1
C36 C 1.0846(3) 0.5151(8) 0.6048(6) 0.075(3) Uani 0.50 1 d PGU A 1
C32' C 1.1228(5) 0.5904(7) 0.5368(5) 0.084(3) Uani 0.50 1 d PGU A 2
C33' C 1.1792(5) 0.5961(7) 0.5495(5) 0.083(4) Uani 0.50 1 d PGU A 2
N6' N 1.1975(3) 0.5431(7) 0.5748(4) 0.079(3) Uani 0.50 1 d PGU A 2
H6' H 1.2282 0.5595 0.5926 0.095 Uiso 0.50 1 calc PR A 2
C34' C 1.1870(4) 0.4661(7) 0.5854(4) 0.082(4) Uani 0.50 1 d PGU A 2
C35' C 1.1180(4) 0.4441(5) 0.5746(6) 0.087(3) Uani 0.50 1 d PGU A 2
C36' C 1.0918(4) 0.5133(8) 0.5446(6) 0.083(3) Uani 0.50 1 d PGU A 2
N1 N 0.7247(5) 0.8473(7) 0.7055(4) 0.079(3) Uani 1 1 d U . .
N4 N 0.3550(5) 0.0782(7) 0.6162(6) 0.092(3) Uani 1 1 d U . .
H4A H 0.3512 0.0844 0.6518 0.110 Uiso 1 1 calc R . .
Na1 Na 0.7022(5) 0.6776(7) 0.7160(5) 0.202(5) Uani 1 1 d . . .
O3W O 0.5454(5) 0.3203(7) 0.2388(4) 0.109(3) Uani 1 1 d . . .
O1W O 0.688(2) 0.552(3) 0.7743(10) 0.28(3) Uani 0.50 1 d P . .
Na2 Na 0.7641(8) 0.4102(19) 0.7941(6) 0.240(15) Uani 0.50 1 d P . .
O5W O 0.0816(9) 0.1723(14) 0.2107(6) 0.237(10) Uani 1 1 d . . .
O2W O 0.6026(14) 0.667(2) 0.7841(9) 0.186(16) Uani 0.50 1 d P . .
O4W O 0.2186(10) 0.4179(14) 0.3871(8) 0.109(3) Uani 0.50 1 d P . .
C37 C 1.0201(12) 0.5170(18) 0.6150(14) 0.088(3) Uani 0.50 1 d PU . .
C41 C 0.9924(12) 0.4929(19) 0.5784(14) 0.088(3) Uani 0.50 1 d PU A .
C42 C 1.0257(8) 0.5082(14) 0.5224(9) 0.100(3) Uani 0.75 1 d PU . .
C43 C 0.9280(12) 0.4774(19) 0.5598(13) 0.091(4) Uani 0.50 1 d PU . .

loop_
_atom_site_aniso_label
_atom_site_aniso_U_11
_atom_site_aniso_U_22
_atom_site_aniso_U_33
_atom_site_aniso_U_23
_atom_site_aniso_U_13
_atom_site_aniso_U_12
Mo1 0.0186(3) 0.0240(3) 0.0357(4) -0.0051(3) 0.0002(3) 0.0013(2)
Mo2 0.0239(3) 0.0238(3) 0.0310(3) 0.0050(3) -0.0002(3) -0.0065(3)
Mo3 0.0187(3) 0.0247(3) 0.0367(4) -0.0032(3) -0.0020(3) -0.0007(2)
Mo4 0.0265(3) 0.0258(3) 0.0291(3) 0.0025(3) -0.0032(3) -0.0039(3)
Mo5 0.0195(3) 0.0227(3) 0.0334(3) 0.0025(3) -0.0017(3) 0.0037(2)
Mo6 0.0197(3) 0.0324(4) 0.0339(4) 0.0034(3) -0.0004(3) -0.0006(3)
Mo7 0.0232(3) 0.0265(3) 0.0315(3) -0.0029(3) -0.0069(3) 0.0031(3)
Mo8 0.0233(3) 0.0323(4) 0.0317(3) 0.0009(3) -0.0074(3) -0.0105(3)
Mo9 0.0248(3) 0.0241(3) 0.0433(4) 0.0093(3) -0.0086(3) -0.0064(3)
Mo10 0.0215(3) 0.0367(4) 0.0278(3) -0.0039(3) -0.0007(3) -0.0018(3)
Mo11 0.0248(3) 0.0360(4) 0.0375(4) 0.0188(3) -0.0084(3) -0.0070(3)
Mo12 0.0310(4) 0.0457(4) 0.0260(3) 0.0067(3) -0.0108(3) -0.0122(3)
Mn1 0.0177(7) 0.0235(8) 0.0292(8) 0.0013(6) -0.0022(6) 0.0025(6)
Mn2 0.0207(7) 0.0259(8) 0.0257(8) 0.0064(6) -0.0068(6) -0.0068(6)
P1 0.0157(8) 0.0250(10) 0.0304(10) -0.0014(8) -0.0020(7) 0.0016(7)
P2 0.0287(10) 0.0381(12) 0.0319(11) 0.0051(9) -0.0048(8) 0.0087(9)
P3 0.0220(9) 0.0246(10) 0.0494(12) 0.0020(9) 0.0014(9) -0.0030(8)
P4 0.0212(9) 0.0270(10) 0.0336(10) 0.0086(8) -0.0093(8) -0.0068(8)
P5 0.0357(12) 0.0429(13) 0.0470(13) -0.0192(11) 0.0116(10) -0.0022(10)
P6 0.0570(14) 0.0373(12) 0.0246(10) -0.0052(9) -0.0089(10) 0.0124(11)
P7 0.0223(10) 0.0320(11) 0.0511(13) 0.0069(10) -0.0051(9) -0.0130(8)
P8 0.0550(16) 0.0735(19) 0.0471(15) 0.0301(14) -0.0281(12) -0.0091(14)
O1 0.017(2) 0.026(3) 0.032(3) 0.001(2) 0.000(2) 0.004(2)
O2 0.017(2) 0.032(3) 0.029(3) 0.001(2) 0.000(2) -0.001(2)
O3 0.022(3) 0.036(3) 0.027(3) 0.002(2) -0.008(2) -0.008(2)
O4 0.020(2) 0.026(3) 0.029(3) 0.000(2) -0.003(2) 0.001(2)
O5 0.023(2) 0.026(3) 0.030(3) 0.003(2) -0.004(2) -0.008(2)
O6 0.026(3) 0.022(3) 0.031(3) 0.004(2) -0.001(2) -0.004(2)
O7 0.017(2) 0.026(3) 0.032(3) 0.001(2) -0.002(2) 0.004(2)
O8 0.020(2) 0.036(3) 0.032(3) -0.004(2) -0.004(2) -0.001(2)
O9 0.025(3) 0.027(3) 0.031(3) -0.005(2) -0.001(2) 0.001(2)
O10 0.024(3) 0.026(3) 0.043(3) -0.001(2) -0.002(2) 0.006(2)
O11 0.027(3) 0.030(3) 0.026(3) -0.001(2) -0.003(2) 0.002(2)
O12 0.030(3) 0.027(3) 0.036(3) 0.001(2) -0.011(2) -0.008(2)
O13 0.024(3) 0.034(3) 0.030(3) 0.010(2) -0.011(2) -0.010(2)
O14 0.029(3) 0.032(3) 0.056(4) -0.007(3) 0.003(3) -0.007(2)
O15 0.016(2) 0.028(3) 0.036(3) 0.000(2) -0.002(2) 0.003(2)
O16 0.040(3) 0.037(3) 0.048(4) -0.002(3) 0.005(3) 0.002(3)
O17 0.020(3) 0.031(3) 0.048(3) -0.006(2) -0.009(2) -0.002(2)
O18 0.028(3) 0.028(3) 0.042(3) 0.006(2) 0.006(2) -0.003(2)
O19 0.021(3) 0.045(3) 0.038(3) -0.005(3) 0.004(2) -0.004(2)
O20 0.024(3) 0.027(3) 0.035(3) 0.007(2) -0.007(2) -0.004(2)
O21 0.023(3) 0.027(3) 0.037(3) 0.005(2) -0.007(2) -0.007(2)
O22 0.023(3) 0.027(3) 0.033(3) 0.008(2) -0.008(2) -0.006(2)
O23 0.031(3) 0.031(3) 0.045(3) 0.007(3) 0.003(2) -0.001(2)
O24 0.028(3) 0.036(3) 0.044(3) 0.001(3) 0.003(2) -0.007(2)
O25 0.019(3) 0.031(3) 0.045(3) 0.001(2) -0.001(2) 0.002(2)
O26 0.036(3) 0.027(3) 0.064(4) 0.006(3) -0.011(3) -0.012(2)
O27 0.040(3) 0.048(4) 0.034(3) -0.008(3) 0.006(3) 0.000(3)
O28 0.030(3) 0.034(3) 0.048(3) 0.010(3) -0.011(3) 0.006(2)
O29 0.021(2) 0.030(3) 0.038(3) 0.002(2) 0.001(2) 0.003(2)
O30 0.024(3) 0.040(3) 0.062(4) 0.002(3) 0.001(3) -0.001(2)
O31 0.043(3) 0.040(3) 0.039(3) -0.006(3) -0.005(3) 0.005(3)
O32 0.030(3) 0.045(3) 0.030(3) 0.010(2) -0.005(2) -0.012(2)
O33 0.027(3) 0.035(3) 0.050(3) 0.016(3) -0.008(2) -0.003(2)
O34 0.034(3) 0.033(3) 0.050(4) -0.014(3) 0.006(3) 0.001(2)
O35 0.021(3) 0.040(3) 0.056(4) 0.012(3) -0.009(3) -0.008(2)
O36 0.039(3) 0.029(3) 0.051(4) -0.003(3) 0.001(3) -0.002(2)
O37 0.054(4) 0.066(4) 0.035(3) 0.016(3) -0.001(3) 0.015(3)
O38 0.039(3) 0.035(3) 0.045(3) -0.001(3) -0.020(3) 0.005(3)
O39 0.028(3) 0.057(4) 0.041(3) -0.002(3) -0.006(2) 0.008(3)
O40 0.113(7) 0.072(5) 0.059(5) -0.037(4) 0.029(5) -0.031(5)
O41 0.036(4) 0.066(5) 0.104(6) 0.016(4) 0.015(4) 0.007(3)
O42 0.034(3) 0.058(4) 0.051(4) 0.015(3) -0.003(3) 0.000(3)
O43 0.035(3) 0.058(4) 0.035(3) -0.002(3) -0.006(3) -0.010(3)
O44 0.025(3) 0.045(3) 0.050(3) -0.015(3) 0.002(2) -0.013(2)
O45 0.048(4) 0.027(3) 0.078(5) 0.009(3) -0.015(3) -0.005(3)
O46 0.042(3) 0.055(4) 0.050(4) 0.030(3) -0.017(3) -0.005(3)
O47 0.048(4) 0.077(5) 0.032(3) 0.010(3) -0.023(3) -0.014(3)
O48 0.047(4) 0.099(7) 0.132(8) 0.009(6) -0.048(5) -0.007(4)
O49 0.184(11) 0.125(9) 0.050(5) 0.042(5) -0.047(6) -0.022(8)
O50 0.035(3) 0.049(4) 0.060(4) 0.028(3) -0.003(3) -0.012(3)
O51 0.046(3) 0.036(3) 0.040(3) 0.011(3) 0.002(3) -0.002(3)
O52 0.026(3) 0.062(4) 0.094(5) 0.031(4) -0.008(3) -0.009(3)
O53 0.037(3) 0.034(3) 0.048(3) 0.005(3) -0.006(3) -0.015(3)
O54 0.030(3) 0.041(3) 0.052(4) -0.003(3) 0.007(3) -0.018(3)
O55 0.028(3) 0.041(3) 0.051(4) 0.001(3) -0.009(3) -0.018(3)
O56 0.043(4) 0.101(6) 0.063(5) 0.036(4) -0.001(3) 0.006(4)
O57 0.039(3) 0.025(3) 0.068(4) 0.003(3) -0.004(3) 0.001(2)
O58 0.147(8) 0.048(4) 0.047(4) -0.012(3) -0.008(5) 0.020(5)
O59 0.042(3) 0.041(3) 0.046(4) -0.006(3) -0.005(3) -0.011(3)
O60 0.026(3) 0.051(4) 0.034(3) 0.004(3) -0.013(2) -0.012(3)
O61 0.050(4) 0.071(5) 0.031(3) -0.005(3) -0.004(3) -0.010(3)
O62 0.044(3) 0.044(3) 0.032(3) 0.000(3) -0.005(3) -0.001(3)
C1 0.075(6) 0.070(6) 0.070(6) -0.002(5) 0.016(5) 0.006(5)
C2 0.072(5) 0.068(6) 0.077(6) 0.003(5) 0.028(5) 0.003(5)
C3 0.086(6) 0.067(5) 0.083(6) -0.005(5) 0.038(5) -0.002(5)
C4 0.101(6) 0.073(6) 0.075(6) -0.010(5) 0.040(5) -0.002(5)
C5 0.106(7) 0.069(6) 0.068(6) 0.003(5) 0.029(6) 0.000(6)
C6 0.095(7) 0.075(6) 0.102(7) -0.017(6) 0.038(6) -0.006(6)
C7 0.102(6) 0.092(6) 0.102(6) -0.022(6) 0.030(6) -0.007(6)
C8 0.103(7) 0.097(7) 0.111(7) -0.018(6) 0.023(6) -0.006(6)
N2 0.135(8) 0.143(8) 0.157(8) -0.073(7) 0.001(7) -0.008(7)
C9 0.137(9) 0.106(8) 0.136(8) -0.082(7) -0.016(8) 0.007(7)
C10 0.126(7) 0.097(7) 0.128(7) -0.061(6) 0.021(7) 0.002(7)
C11 0.123(7) 0.106(7) 0.121(7) -0.055(6) 0.014(7) 0.005(7)
C12 0.122(8) 0.119(7) 0.137(7) -0.049(7) 0.018(7) 0.002(7)
C13 0.132(9) 0.132(9) 0.151(9) -0.067(8) 0.002(8) 0.003(8)
C14 0.138(8) 0.110(7) 0.093(7) -0.015(7) -0.024(7) -0.021(7)
C15 0.133(7) 0.098(7) 0.095(7) -0.020(6) -0.026(6) -0.022(6)
C16 0.115(7) 0.073(6) 0.087(6) -0.025(5) -0.020(6) -0.008(6)
C17 0.131(7) 0.091(6) 0.094(6) -0.017(6) -0.031(6) -0.015(6)
C18 0.133(8) 0.095(7) 0.092(7) -0.026(6) -0.031(7) -0.028(7)
C19 0.129(7) 0.080(6) 0.109(7) -0.013(6) -0.015(6) -0.005(6)
C20 0.114(7) 0.067(6) 0.109(6) 0.003(6) -0.016(6) 0.003(6)
C21 0.099(6) 0.069(5) 0.110(6) 0.005(5) -0.017(6) -0.008(5)
C22 0.082(6) 0.065(6) 0.119(7) 0.015(6) 0.002(6) -0.018(5)
C23 0.087(6) 0.066(6) 0.118(7) 0.010(6) -0.015(6) -0.019(5)
C24 0.066(5) 0.050(5) 0.110(6) 0.008(5) -0.010(5) -0.011(5)
C25 0.072(6) 0.066(6) 0.116(7) 0.004(6) 0.003(6) -0.017(5)
C26 0.068(6) 0.074(6) 0.124(7) -0.005(6) -0.010(6) -0.020(5)
N5 0.090(9) 0.100(9) 0.122(10) -0.027(9) 0.012(9) -0.021(8)
C27 0.063(8) 0.059(8) 0.105(9) -0.022(8) 0.011(8) -0.017(7)
C28 0.075(8) 0.074(8) 0.121(9) -0.025(8) 0.024(7) -0.019(7)
C29 0.079(7) 0.082(7) 0.119(8) -0.020(7) 0.014(7) -0.023(7)
C30 0.080(8) 0.079(8) 0.112(9) -0.024(8) 0.021(8) -0.021(7)
C31 0.083(9) 0.080(9) 0.127(10) -0.039(9) 0.024(9) -0.027(8)
N3 0.116(7) 0.101(7) 0.081(6) -0.019(6) -0.005(6) -0.024(6)
C32 0.058(6) 0.067(6) 0.107(7) -0.014(6) 0.008(6) 0.007(5)
C33 0.058(6) 0.068(7) 0.112(7) -0.011(6) 0.001(6) 0.003(6)
N6 0.046(6) 0.059(7) 0.108(7) -0.016(7) 0.003(6) 0.012(6)
C34 0.055(6) 0.064(7) 0.110(7) -0.011(7) 0.010(6) 0.005(6)
C35 0.059(6) 0.069(6) 0.104(7) -0.014(6) 0.007(6) 0.002(5)
C36 0.051(6) 0.070(6) 0.105(7) -0.013(6) 0.003(6) 0.007(5)
C32' 0.062(6) 0.072(6) 0.118(7) -0.014(6) 0.004(6) 0.003(6)
C33' 0.062(6) 0.072(7) 0.115(8) -0.015(7) -0.001(6) 0.007(6)
N6' 0.058(6) 0.071(7) 0.110(7) -0.016(7) 0.000(6) -0.001(6)
C34' 0.062(6) 0.070(7) 0.115(7) -0.015(7) 0.003(6) 0.014(6)
C35' 0.066(6) 0.074(6) 0.121(7) -0.014(6) 0.002(6) 0.001(6)
C36' 0.059(6) 0.073(6) 0.116(7) -0.014(6) 0.004(6) 0.004(6)
N1 0.101(6) 0.066(5) 0.072(5) 0.001(5) 0.016(5) 0.008(5)
N4 0.081(6) 0.079(6) 0.115(7) 0.009(6) -0.004(6) 0.001(5)
Na1 0.246(12) 0.167(9) 0.193(10) -0.008(8) -0.035(9) -0.063(9)
O3W 0.120(8) 0.117(8) 0.091(6) -0.028(6) 0.000(6) -0.021(6)
O1W 0.53(7) 0.25(4) 0.067(16) -0.02(2) -0.05(3) -0.26(5)
Na2 0.145(13) 0.51(4) 0.068(8) -0.039(14) 0.004(8) -0.21(2)
O5W 0.29(2) 0.30(2) 0.123(12) 0.076(14) -0.052(13) -0.146(19)
O2W 0.21(3) 0.28(4) 0.071(14) -0.042(19) 0.014(16) -0.15(3)
O4W 0.120(8) 0.117(8) 0.091(6) -0.028(6) 0.000(6) -0.021(6)
C37 0.064(6) 0.083(6) 0.116(7) -0.009(6) 0.010(6) -0.003(6)
C41 0.064(6) 0.087(7) 0.115(7) -0.010(7) 0.015(6) -0.010(6)
C42 0.080(6) 0.093(6) 0.127(7) -0.015(6) 0.004(6) -0.004(6)
C43 0.070(8) 0.091(8) 0.112(9) -0.012(8) 0.013(8) -0.020(7)

loop_
_atom_type_symbol
_atom_type_description
_atom_type_scat_dispersion_real
_atom_type_scat_dispersion_imag
_atom_type_scat_source
C C 0.0033 0.0016 'International Tables Vol C Tables 4.2.6.8 and 6.1.1.4'
H H 0.0000 0.0000 'International Tables Vol C Tables 4.2.6.8 and 6.1.1.4'
Mn Mn 0.3368 0.7283 'International Tables Vol C Tables 4.2.6.8 and 6.1.1.4'
Mo Mo -1.6832 0.6857 'International Tables Vol C Tables 4.2.6.8 and 6.1.1.4'
N N 0.0061 0.0033 'International Tables Vol C Tables 4.2.6.8 and 6.1.1.4'
O O 0.0106 0.0060 'International Tables Vol C Tables 4.2.6.8 and 6.1.1.4'
P P 0.1023 0.0942 'International Tables Vol C Tables 4.2.6.8 and 6.1.1.4'
Na Na 0.0362 0.0249 'International Tables Vol C Tables 4.2.6.8 and 6.1.1.4'

loop_
_geom_angle_atom_site_label_1
_geom_angle_atom_site_label_2
_geom_angle_atom_site_label_3
_geom_angle
_geom_angle_site_symmetry_1
_geom_angle_site_symmetry_3
O14 Mo1 O10 105.6(3) . .
O14 Mo1 O7 102.0(2) . .
O10 Mo1 O7 94.9(2) . .
O14 Mo1 O34 96.1(3) . .
O10 Mo1 O34 88.2(2) . .
O7 Mo1 O34 160.0(2) . .
O14 Mo1 O8 98.5(3) . .
O10 Mo1 O8 155.0(2) . .
O7 Mo1 O8 86.3(2) . .
O34 Mo1 O8 82.7(2) . .
O14 Mo1 O9 170.6(2) . .
O10 Mo1 O9 83.1(2) . .
O7 Mo1 O9 80.52(19) . .
O34 Mo1 O9 80.2(2) . .
O8 Mo1 O9 72.47(18) . .
O14 Mo1 Mo5 100.2(2) . .
O10 Mo1 Mo5 48.03(15) . .
O7 Mo1 Mo5 48.64(14) . .
O34 Mo1 Mo5 135.94(17) . .
O8 Mo1 Mo5 133.80(14) . .
O9 Mo1 Mo5 88.33(12) . .
O51 Mo2 O18 105.5(3) . .
O51 Mo2 O5 102.7(2) . .
O18 Mo2 O5 94.7(2) . .
O51 Mo2 O54 98.6(3) . .
O18 Mo2 O54 84.4(2) . .
O5 Mo2 O54 158.2(2) . .
O51 Mo2 O6 98.2(2) . .
O18 Mo2 O6 155.6(2) . .
O5 Mo2 O6 85.6(2) . .
O54 Mo2 O6 86.4(2) . .
O51 Mo2 O20 170.1(2) . .
O18 Mo2 O20 83.2(2) . .
O5 Mo2 O20 81.10(18) . .
O54 Mo2 O20 77.1(2) . .
O6 Mo2 O20 72.75(18) . .
O51 Mo2 Mo4 100.4(2) . .
O18 Mo2 Mo4 47.64(15) . .
O5 Mo2 Mo4 48.84(15) . .
O54 Mo2 Mo4 131.60(17) . .
O6 Mo2 Mo4 133.49(13) . .
O20 Mo2 Mo4 89.05(13) . .
O36 Mo3 O17 105.8(3) . .
O36 Mo3 O1 103.0(2) . .
O17 Mo3 O1 95.0(2) . .
O36 Mo3 O44 95.4(3) . .
O17 Mo3 O44 86.4(2) . .
O1 Mo3 O44 160.5(2) . .
O36 Mo3 O29 96.7(2) . .
O17 Mo3 O29 156.5(2) . .
O1 Mo3 O29 86.6(2) . .
O44 Mo3 O29 84.6(2) . .
O36 Mo3 O15 168.8(2) . .
O17 Mo3 O15 84.4(2) . .
O1 Mo3 O15 80.44(19) . .
O44 Mo3 O15 80.29(19) . .
O29 Mo3 O15 72.76(18) . .
O36 Mo3 Mo7 101.2(2) . .
O17 Mo3 Mo7 47.83(16) . .
O1 Mo3 Mo7 48.88(14) . .
O44 Mo3 Mo7 133.90(17) . .
O29 Mo3 Mo7 134.58(14) . .
O15 Mo3 Mo7 89.07(13) . .
O62 Mo4 O18 105.9(3) . .
O62 Mo4 O5 102.3(2) . .
O18 Mo4 O5 94.9(2) . .
O62 Mo4 O16 94.5(3) . .
O18 Mo4 O16 87.4(2) . .
O5 Mo4 O16 161.6(2) . .
O62 Mo4 O12 98.5(2) . .
O18 Mo4 O12 154.6(2) . .
O5 Mo4 O12 86.6(2) . .
O16 Mo4 O12 83.6(2) . .
O62 Mo4 O21 170.4(2) . .
O18 Mo4 O21 82.4(2) . .
O5 Mo4 O21 81.34(19) . .
O16 Mo4 O21 80.9(2) . .
O12 Mo4 O21 72.73(18) . .
O62 Mo4 Mo2 100.5(2) . .
O18 Mo4 Mo2 47.92(16) . .
O5 Mo4 Mo2 48.84(14) . .
O16 Mo4 Mo2 135.21(17) . .
O12 Mo4 Mo2 134.29(15) . .
O21 Mo4 Mo2 88.63(13) . .
O23 Mo5 O10 105.0(2) . .
O23 Mo5 O7 102.3(2) . .
O10 Mo5 O7 94.7(2) . .
O23 Mo5 O28 95.3(2) . .
O10 Mo5 O28 88.2(2) . .
O7 Mo5 O28 160.7(2) . .
O23 Mo5 O11 98.3(2) . .
O10 Mo5 O11 155.9(2) . .
O7 Mo5 O11 85.88(19) . .
O28 Mo5 O11 83.8(2) . .
O23 Mo5 O4 170.8(2) . .
O10 Mo5 O4 82.7(2) . .
O7 Mo5 O4 81.62(18) . .
O28 Mo5 O4 79.9(2) . .
O11 Mo5 O4 73.51(18) . .
O23 Mo5 Mo1 100.0(2) . .
O10 Mo5 Mo1 47.92(15) . .
O7 Mo5 Mo1 48.48(14) . .
O28 Mo5 Mo1 135.94(17) . .
O11 Mo5 Mo1 133.43(14) . .
O4 Mo5 Mo1 88.86(12) . .
O42 Mo6 O19 105.7(3) . .
O42 Mo6 O2 102.3(2) . .
O19 Mo6 O2 95.0(2) . .
O42 Mo6 O24 97.6(3) . .
O19 Mo6 O24 86.5(2) . .
O2 Mo6 O24 158.8(2) . .
O42 Mo6 O29 97.6(3) . .
O19 Mo6 O29 155.5(2) . .
O2 Mo6 O29 86.9(2) . .
O24 Mo6 O29 83.2(2) . .
O42 Mo6 O15 169.8(3) . .
O19 Mo6 O15 83.8(2) . .
O2 Mo6 O15 80.18(18) . .
O24 Mo6 O15 79.0(2) . .
O29 Mo6 O15 72.51(18) . .
O42 Mo6 Mo10 101.3(2) . .
O19 Mo6 Mo10 47.66(15) . .
O2 Mo6 Mo10 48.87(14) . .
O24 Mo6 Mo10 133.59(16) . .
O29 Mo6 Mo10 134.51(14) . .
O15 Mo6 Mo10 87.78(13) . .
O31 Mo7 O17 106.0(3) . .
O31 Mo7 O1 102.3(2) . .
O17 Mo7 O1 95.3(2) . .
O31 Mo7 O38 95.8(3) . .
O17 Mo7 O38 86.8(2) . .
O1 Mo7 O38 160.5(2) . .
O31 Mo7 O11 97.3(3) . .
O17 Mo7 O11 155.7(2) . .
O1 Mo7 O11 86.06(19) . .
O38 Mo7 O11 84.2(2) . .
O31 Mo7 O4 169.4(2) . .
O17 Mo7 O4 83.1(2) . .
O1 Mo7 O4 81.82(18) . .
O38 Mo7 O4 79.2(2) . .
O11 Mo7 O4 73.09(18) . .
O31 Mo7 Mo3 100.9(2) . .
O17 Mo7 Mo3 47.93(16) . .
O1 Mo7 Mo3 49.05(14) . .
O38 Mo7 Mo3 134.48(17) . .
O11 Mo7 Mo3 134.10(13) . .
O4 Mo7 Mo3 89.16(12) . .
O31 Mo7 Na2 59.9(4) . .
O17 Mo7 Na2 59.5(3) . .
O1 Mo7 Na2 137.4(5) . .
O38 Mo7 Na2 59.3(5) . .
O11 Mo7 Na2 131.5(4) . .
O4 Mo7 Na2 123.2(4) . .
Mo3 Mo7 Na2 93.8(4) . .
O59 Mo8 O60 106.0(3) . .
O59 Mo8 O3 102.0(3) . .
O60 Mo8 O3 94.8(2) . .
O59 Mo8 O55 96.6(3) . .
O60 Mo8 O55 88.0(2) . .
O3 Mo8 O55 159.6(2) . .
O59 Mo8 O6 98.9(2) . .
O60 Mo8 O6 154.2(2) . .
O3 Mo8 O6 86.33(19) . .
O55 Mo8 O6 82.6(2) . .
O59 Mo8 O20 171.0(2) . .
O60 Mo8 O20 82.5(2) . .
O3 Mo8 O20 79.82(19) . .
O55 Mo8 O20 80.5(2) . .
O6 Mo8 O20 72.30(18) . .
O59 Mo8 Mo12 100.7(2) . .
O60 Mo8 Mo12 47.76(16) . .
O3 Mo8 Mo12 48.68(14) . .
O55 Mo8 Mo12 135.37(17) . .
O6 Mo8 Mo12 133.67(13) . .
O20 Mo8 Mo12 87.15(12) . .
O26 Mo9 O33 105.7(3) . .
O26 Mo9 O22 102.3(3) . .
O33 Mo9 O22 95.2(2) . .
O26 Mo9 O57 96.5(3) . .
O33 Mo9 O57 86.5(2) . .
O22 Mo9 O57 159.9(2) . .
O26 Mo9 O12 97.2(2) . .
O33 Mo9 O12 156.3(2) . .
O22 Mo9 O12 85.9(2) . .
O57 Mo9 O12 84.6(2) . .
O26 Mo9 O21 169.4(3) . .
O33 Mo9 O21 84.1(2) . .
O22 Mo9 O21 80.53(19) . .
O57 Mo9 O21 79.7(2) . .
O12 Mo9 O21 72.67(18) . .
O26 Mo9 Mo11 100.7(2) . .
O33 Mo9 Mo11 48.11(18) . .
O22 Mo9 Mo11 48.82(14) . .
O57 Mo9 Mo11 134.31(18) . .
O12 Mo9 Mo11 133.78(15) . .
O21 Mo9 Mo11 88.95(13) . .
O43 Mo10 O19 106.3(3) . .
O43 Mo10 O2 103.4(3) . .
O19 Mo10 O2 95.6(2) . .
O43 Mo10 O27 95.4(3) . .
O19 Mo10 O27 85.5(2) . .
O2 Mo10 O27 160.0(2) . .
O43 Mo10 O8 95.3(2) . .
O19 Mo10 O8 157.2(2) . .
O2 Mo10 O8 86.2(2) . .
O27 Mo10 O8 85.3(2) . .
O43 Mo10 O9 166.5(2) . .
O19 Mo10 O9 85.4(2) . .
O2 Mo10 O9 81.88(19) . .
O27 Mo10 O9 78.3(2) . .
O8 Mo10 O9 72.38(18) . .
O43 Mo10 Mo6 102.6(2) . .
O19 Mo10 Mo6 47.91(16) . .
O2 Mo10 Mo6 49.24(14) . .
O27 Mo10 Mo6 132.97(17) . .
O8 Mo10 Mo6 134.55(14) . .
O9 Mo10 Mo6 90.27(13) . .
O50 Mo11 O33 105.8(3) . .
O50 Mo11 O22 101.9(2) . .
O33 Mo11 O22 95.3(2) . .
O50 Mo11 O46 97.2(3) . .
O33 Mo11 O46 86.5(3) . .
O22 Mo11 O46 159.5(2) . .
O50 Mo11 O32 97.8(3) . .
O33 Mo11 O32 155.6(2) . .
O22 Mo11 O32 85.6(2) . .
O46 Mo11 O32 84.5(2) . .
O50 Mo11 O13 170.1(3) . .
O33 Mo11 O13 83.2(2) . .
O22 Mo11 O13 80.98(18) . .
O46 Mo11 O13 79.0(2) . .
O32 Mo11 O13 72.9(2) . .
O50 Mo11 Mo9 100.5(2) . .
O33 Mo11 Mo9 47.96(16) . .
O22 Mo11 Mo9 49.08(16) . .
O46 Mo11 Mo9 134.1(2) . .
O32 Mo11 Mo9 133.61(14) . .
O13 Mo11 Mo9 88.60(13) . .
O61 Mo12 O60 105.4(3) . .
O61 Mo12 O3 101.7(3) . .
O60 Mo12 O3 94.8(2) . .
O61 Mo12 O47 97.0(3) . .
O60 Mo12 O47 87.2(2) . .
O3 Mo12 O47 159.8(2) . .
O61 Mo12 O32 97.3(3) . .
O60 Mo12 O32 156.5(2) . .
O3 Mo12 O32 86.3(2) . .
O47 Mo12 O32 84.0(2) . .
O61 Mo12 O13 169.2(3) . .
O60 Mo12 O13 84.2(2) . .
O3 Mo12 O13 81.92(19) . .
O47 Mo12 O13 78.3(2) . .
O32 Mo12 O13 72.6(2) . .
O61 Mo12 Mo8 100.1(2) . .
O60 Mo12 Mo8 47.90(16) . .
O3 Mo12 Mo8 48.61(14) . .
O47 Mo12 Mo8 134.80(18) . .
O32 Mo12 Mo8 134.01(14) . .
O13 Mo12 Mo8 90.02(12) . .
O2 Mn1 O2 179.999(1) 3_767 .
O2 Mn1 O7 83.54(18) 3_767 .
O2 Mn1 O7 96.46(18) . .
O2 Mn1 O7 96.46(18) 3_767 3_767
O2 Mn1 O7 83.54(18) . 3_767
O7 Mn1 O7 179.998(2) . 3_767
O2 Mn1 O1 94.74(18) 3_767 3_767
O2 Mn1 O1 85.26(18) . 3_767
O7 Mn1 O1 84.70(17) . 3_767
O7 Mn1 O1 95.30(17) 3_767 3_767
O2 Mn1 O1 85.26(18) 3_767 .
O2 Mn1 O1 94.74(18) . .
O7 Mn1 O1 95.30(17) . .
O7 Mn1 O1 84.70(18) 3_767 .
O1 Mn1 O1 179.998(1) 3_767 .
O3 Mn2 O3 179.999(1) . 3_666
O3 Mn2 O5 96.98(18) . .
O3 Mn2 O5 83.02(18) 3_666 .
O3 Mn2 O5 83.02(18) . 3_666
O3 Mn2 O5 96.98(18) 3_666 3_666
O5 Mn2 O5 180.00(18) . 3_666
O3 Mn2 O22 85.26(19) . 3_666
O3 Mn2 O22 94.74(18) 3_666 3_666
O5 Mn2 O22 84.85(18) . 3_666
O5 Mn2 O22 95.14(18) 3_666 3_666
O3 Mn2 O22 94.74(18) . .
O3 Mn2 O22 85.26(19) 3_666 .
O5 Mn2 O22 95.15(18) . .
O5 Mn2 O22 84.85(18) 3_666 .
O22 Mn2 O22 180.00(8) 3_666 .
O25 P1 O4 111.3(3) . .
O25 P1 O15 107.9(3) . .
O4 P1 O15 110.2(3) . .
O25 P1 O9 110.0(3) . .
O4 P1 O9 108.4(3) . .
O15 P1 O9 109.1(3) . .
O38 P2 O37 110.5(4) . .
O38 P2 O28 113.1(3) . .
O37 P2 O28 112.1(4) . .
O38 P2 O39 109.6(4) . .
O37 P2 O39 102.8(3) . .
O28 P2 O39 108.2(3) . .
O45 P3 O24 112.3(4) . .
O45 P3 O44 111.8(4) . .
O24 P3 O44 111.2(3) . .
O45 P3 O30 107.9(3) . .
O24 P3 O30 105.4(3) . .
O44 P3 O30 107.7(3) . .
O13 P4 O20 109.2(3) . .
O13 P4 O21 108.7(3) . .
O20 P4 O21 109.5(3) . .
O13 P4 O35 110.7(3) . .
O20 P4 O35 107.9(3) . .
O21 P4 O35 110.6(3) . .
O27 P5 O34 114.7(3) . .
O27 P5 O40 109.1(5) . .
O34 P5 O40 109.9(4) . .
O27 P5 O41 106.8(4) . .
O34 P5 O41 108.1(4) . .
O40 P5 O41 108.0(5) . .
O16 P6 O57 114.3(3) . .
O16 P6 O58 110.6(4) . .
O57 P6 O58 114.6(4) . .
O16 P6 O56 102.7(4) . .
O57 P6 O56 108.9(4) . .
O58 P6 O56 104.5(5) . .
O53 P7 O54 108.7(3) . .
O53 P7 O55 113.1(4) . .
O54 P7 O55 113.3(3) . .
O53 P7 O52 110.1(3) . .
O54 P7 O52 106.4(4) . .
O55 P7 O52 104.9(4) . .
O46 P8 O49 108.6(5) . .
O46 P8 O47 112.5(3) . .
O49 P8 O47 110.1(6) . .
O46 P8 O48 109.4(5) . .
O49 P8 O48 107.5(6) . .
O47 P8 O48 108.6(5) . .
Mo7 O1 Mo3 82.07(18) . .
Mo7 O1 Mn1 134.3(2) . .
Mo3 O1 Mn1 135.0(2) . .
Mo10 O2 Mo6 81.89(18) . .
Mo10 O2 Mn1 133.8(3) . .
Mo6 O2 Mn1 135.3(2) . .
Mo8 O3 Mo12 82.71(18) . .
Mo8 O3 Mn2 133.6(3) . .
Mo12 O3 Mn2 135.5(3) . .
P1 O4 Mo5 126.7(3) . .
P1 O4 Mo7 124.3(3) . .
Mo5 O4 Mo7 98.87(18) . .
Mo2 O5 Mo4 82.32(19) . .
Mo2 O5 Mn2 133.6(2) . .
Mo4 O5 Mn2 134.8(2) . .
Mo2 O6 Mo8 114.3(2) . .
Mo1 O7 Mo5 82.88(18) . .
Mo1 O7 Mn1 134.1(2) . .
Mo5 O7 Mn1 134.7(2) . .
Mo1 O8 Mo10 114.1(2) . .
P1 O9 Mo10 124.7(3) . .
P1 O9 Mo1 127.0(3) . .
Mo10 O9 Mo1 100.37(19) . .
Mo1 O10 Mo5 84.05(19) . .
Mo5 O11 Mo7 113.9(2) . .
Mo4 O12 Mo9 113.5(2) . .
P4 O13 Mo11 126.2(3) . .
P4 O13 Mo12 125.1(3) . .
Mo11 O13 Mo12 99.6(2) . .
P1 O15 Mo3 126.1(3) . .
P1 O15 Mo6 126.7(3) . .
Mo3 O15 Mo6 100.54(19) . .
P6 O16 Mo4 135.8(4) . .
Mo7 O17 Mo3 84.2(2) . .
Mo4 O18 Mo2 84.4(2) . .
Mo10 O19 Mo6 84.4(2) . .
P4 O20 Mo2 125.3(3) . .
P4 O20 Mo8 127.6(3) . .
Mo2 O20 Mo8 99.82(19) . .
P4 O21 Mo9 126.6(3) . .
P4 O21 Mo4 125.9(3) . .
Mo9 O21 Mo4 100.23(19) . .
Mo11 O22 Mo9 82.10(19) . .
Mo11 O22 Mn2 134.8(3) . .
Mo9 O22 Mn2 134.0(2) . .
P3 O24 Mo6 139.8(3) . .
P1 O25 H25 109.5 . .
P5 O27 Mo10 135.3(3) . .
P2 O28 Mo5 137.0(3) . .
Mo6 O29 Mo3 113.5(2) . .
P3 O30 H30 109.5 . .
Mo11 O32 Mo12 114.3(2) . .
Mo9 O33 Mo11 83.9(2) . .
P5 O34 Mo1 135.6(4) . .
P4 O35 H35 109.5 . .
P2 O37 Na1 117.9(4) . .
P2 O38 Mo7 137.2(3) . .
P2 O39 H39 109.5 . .
P5 O41 H41 109.5 . .
P3 O44 Mo3 135.5(3) . .
P8 O46 Mo11 137.2(4) . .
P8 O47 Mo12 136.2(4) . .
P8 O48 H48 109.5 . .
P7 O52 H52 109.5 . .
P7 O54 Mo2 135.6(3) . .
P7 O55 Mo8 137.6(3) . .
P6 O56 H56 109.5 . .
P6 O57 Mo9 135.4(3) . .
P6 O58 Na2 145.7(8) . 4_565
Mo12 O60 Mo8 84.3(2) . .
Mo12 O60 Na1 114.6(3) . .
Mo8 O60 Na1 117.1(4) . .
N1 C1 C2 120.9(12) . .
N1 C1 H1 119.6 . .
C2 C1 H1 119.6 . .
C1 C2 C3 119.7(12) . .
C1 C2 H2 120.2 . .
C3 C2 H2 120.2 . .
C4 C3 C2 117.6(12) . .
C4 C3 C6 122.7(12) . .
C2 C3 C6 119.7(12) . .
C5 C4 C3 121.8(12) . .
C5 C4 H4 119.1 . .
C3 C4 H4 119.1 . .
N1 C5 C4 119.2(12) . .
N1 C5 H5 120.4 . .
C4 C5 H5 120.4 . .
C3 C6 C7 110.7(12) . .
C3 C6 H6A 109.5 . .
C7 C6 H6A 109.5 . .
C3 C6 H6B 109.5 . .
C7 C6 H6B 109.5 . .
H6A C6 H6B 108.1 . .
C8 C7 C6 111.3(14) . .
C8 C7 H7A 109.4 . .
C6 C7 H7A 109.4 . .
C8 C7 H7B 109.4 . .
C6 C7 H7B 109.4 . .
H7A C7 H7B 108.0 . .
C7 C8 C11 111.0(14) . .
C7 C8 H8A 109.4 . .
C11 C8 H8A 109.4 . .
C7 C8 H8B 109.4 . .
C11 C8 H8B 109.4 . .
H8A C8 H8B 108.0 . .
C9 N2 C13 120.0 . .
C9 N2 H2A 120.0 . .
C13 N2 H2A 120.0 . .
N2 C9 C10 120.0 . .
N2 C9 H9 120.0 . .
C10 C9 H9 120.0 . .
C11 C10 C9 120.0 . .
C11 C10 H10 120.0 . .
C9 C10 H10 120.0 . .
C10 C11 C12 120.0 . .
C10 C11 C8 121.8(10) . .
C12 C11 C8 117.9(9) . .
C11 C12 C13 120.0 . .
C11 C12 H12 120.0 . .
C13 C12 H12 120.0 . .
C12 C13 N2 120.0 . .
C12 C13 H13 120.0 . .
N2 C13 H13 120.0 . .
N3 C14 C15 118.8(16) . .
N3 C14 H14 120.6 . .
C15 C14 H14 120.6 . .
C16 C15 C14 122.7(15) . .
C16 C15 H15 118.7 . .
C14 C15 H15 118.7 . .
C17 C16 C15 113.2(16) . .
C17 C16 C19 124.9(15) . .
C15 C16 C19 121.7(14) . .
C18 C17 C16 123.3(15) . .
C18 C17 H17 118.4 . .
C16 C17 H17 118.4 . .
N3 C18 C17 121.4(14) . .
N3 C18 H18 119.3 . .
C17 C18 H18 119.3 . .
C16 C19 C20 117.3(13) . .
C16 C19 H19A 108.0 . .
C20 C19 H19A 108.0 . .
C16 C19 H19B 108.0 . .
C20 C19 H19B 108.0 . .
H19A C19 H19B 107.2 . .
C19 C20 C21 112.7(13) . .
C19 C20 H20A 109.1 . .
C21 C20 H20A 109.1 . .
C19 C20 H20B 109.1 . .
C21 C20 H20B 109.1 . .
H20A C20 H20B 107.8 . .
C24 C21 C20 112.3(12) . .
C24 C21 H21A 109.1 . .
C20 C21 H21A 109.1 . .
C24 C21 H21B 109.1 . .
C20 C21 H21B 109.1 . .
H21A C21 H21B 107.9 . .
N4 C22 C23 121.7(14) . .
N4 C22 H22 119.1 . .
C23 C22 H22 119.1 . .
C22 C23 C24 120.4(14) . .
C22 C23 H23 119.8 . .
C24 C23 H23 119.8 . .
C25 C24 C23 116.1(14) . .
C25 C24 C21 122.8(13) . .
C23 C24 C21 121.1(13) . .
C26 C25 C24 122.6(14) . .
C26 C25 H25A 118.7 . .
C24 C25 H25A 118.7 . .
N4 C26 C25 120.4(14) . .
N4 C26 H26 119.8 . .
C25 C26 H26 119.8 . .
C27 N5 C31 120.0 . .
C27 N5 Na2 105.1(10) . .
C31 N5 Na2 132.8(9) . .
C28 C27 N5 120.0 . .
C28 C27 H27 120.0 . .
N5 C27 H27 120.0 . .
C27 C28 C29 120.0 . .
C27 C28 H28 120.0 . .
C29 C28 H28 120.0 . .
C30 C29 C28 120.0 . .
C30 C29 C43 123.7(16) . .
C28 C29 C43 115.6(16) . .
C29 C30 C31 120.0 . .
C29 C30 H30A 120.0 . .
C31 C30 H30A 120.0 . .
C30 C31 N5 120.0 . .
C30 C31 H31 120.0 . .
N5 C31 H31 120.0 . .
C18 N3 C14 120.5(15) . .
C18 N3 H3 119.7 . .
C14 N3 H3 119.7 . .
C33 C32 C36 120.0 . .
C33 C32 H32 120.0 . .
C36 C32 H32 120.0 . .
N6 C33 C32 120.0 . .
N6 C33 H33 120.0 . .
C32 C33 H33 120.0 . .
C33 N6 C34 120.0 . .
C33 N6 H6 120.0 . .
C34 N6 H6 120.0 . .
N6 C34 C35 120.0 . .
N6 C34 H34 120.0 . .
C35 C34 H34 120.0 . .
C36 C35 C34 120.0 . .
C36 C35 H35A 120.0 . .
C34 C35 H35A 120.0 . .
C35 C36 C32 120.0 . .
C35 C36 C37 119.0(14) . .
C32 C36 C37 120.9(14) . .
C33' C32' C36' 121.1 . .
N6' C33' C32' 115.7 . .
C33' N6' C34' 139.5 . .
C33' N6' H6' 110.3 . .
C34' N6' H6' 110.3 . .
N6' C34' C35' 111.0 . .
C36' C35' C34' 108.4 . .
C32' C36' C35' 120.5 . .
C32' C36' C42 118.3(11) . .
C35' C36' C42 121.1(11) . .
C5 N1 C1 120.7(11) . .
C5 N1 Na1 100.5(8) . .
C1 N1 Na1 138.1(9) . .
C26 N4 C22 118.6(14) . .
C26 N4 H4A 120.7 . .
C22 N4 H4A 120.7 . .
O1W Na1 N1 150.5(8) . .
O1W Na1 O60 87.4(6) . .
N1 Na1 O60 121.5(5) . .
O1W Na1 O2W 60.6(15) . .
N1 Na1 O2W 105.3(9) . .
O60 Na1 O2W 98.7(6) . .
O1W Na1 O37 84.8(11) . .
N1 Na1 O37 77.9(4) . .
O60 Na1 O37 136.1(5) . .
O2W Na1 O37 114.3(6) . .
Na1 O1W Na2 129(2) . .
O58 Na2 N5 143.7(12) 4_566 .
O58 Na2 O1W 93.4(10) 4_566 .
N5 Na2 O1W 109.1(11) . .
O58 Na2 Mo7 111.6(5) 4_566 .
N5 Na2 Mo7 90.2(5) . .
O1W Na2 Mo7 104.8(9) . .
C41 C37 C36 114(3) . .
C37 C41 C42 109(3) . .
C37 C41 C43 142(3) . .
C42 C41 C43 105(2) . .
C42 C42 C41 100(2) 3_766 .
C42 C42 C36' 156(2) 3_766 .
C41 C42 C36' 101.6(18) . .
C29 C43 C41 100(2) . .

loop_
_geom_bond_atom_site_label_1
_geom_bond_atom_site_label_2
_geom_bond_distance
_geom_bond_site_symmetry_2
Mo1 O14 1.673(5) .
Mo1 O10 1.948(5) .
Mo1 O7 1.970(5) .
Mo1 O34 2.068(5) .
Mo1 O8 2.081(5) .
Mo1 O9 2.313(5) .
Mo1 Mo5 2.6103(9) .
Mo2 O51 1.674(6) .
Mo2 O18 1.938(5) .
Mo2 O5 1.975(5) .
Mo2 O54 2.046(5) .
Mo2 O6 2.103(5) .
Mo2 O20 2.298(5) .
Mo2 Mo4 2.5994(9) .
Mo3 O36 1.672(6) .
Mo3 O17 1.932(5) .
Mo3 O1 1.975(5) .
Mo3 O44 2.098(5) .
Mo3 O29 2.108(5) .
Mo3 O15 2.270(5) .
Mo3 Mo7 2.5901(9) .
Mo4 O62 1.667(5) .
Mo4 O18 1.930(5) .
Mo4 O5 1.975(5) .
Mo4 O16 2.059(6) .
Mo4 O12 2.095(5) .
Mo4 O21 2.294(5) .
Mo5 O23 1.669(5) .
Mo5 O10 1.951(5) .
Mo5 O7 1.974(5) .
Mo5 O28 2.076(5) .
Mo5 O11 2.087(5) .
Mo5 O4 2.314(5) .
Mo6 O42 1.677(6) .
Mo6 O19 1.930(5) .
Mo6 O2 1.980(5) .
Mo6 O24 2.065(5) .
Mo6 O29 2.091(5) .
Mo6 O15 2.296(5) .
Mo6 Mo10 2.5883(10) .
Mo7 O31 1.664(6) .
Mo7 O17 1.929(5) .
Mo7 O1 1.970(5) .
Mo7 O38 2.077(5) .
Mo7 O11 2.110(5) .
Mo7 O4 2.315(5) .
Mo7 Na2 3.648(12) .
Mo8 O59 1.669(6) .
Mo8 O60 1.948(5) .
Mo8 O3 1.976(5) .
Mo8 O55 2.044(5) .
Mo8 O6 2.102(5) .
Mo8 O20 2.319(5) .
Mo8 Mo12 2.6121(10) .
Mo9 O26 1.675(5) .
Mo9 O33 1.934(5) .
Mo9 O22 1.976(5) .
Mo9 O57 2.070(6) .
Mo9 O12 2.108(5) .
Mo9 O21 2.286(5) .
Mo9 Mo11 2.5900(10) .
Mo10 O43 1.676(6) .
Mo10 O19 1.922(5) .
Mo10 O2 1.969(5) .
Mo10 O27 2.075(6) .
Mo10 O8 2.125(5) .
Mo10 O9 2.281(5) .
Mo11 O50 1.673(6) .
Mo11 O33 1.939(6) .
Mo11 O22 1.968(5) .
Mo11 O46 2.053(6) .
Mo11 O32 2.096(6) .
Mo11 O13 2.308(5) .
Mo12 O61 1.683(6) .
Mo12 O60 1.943(5) .
Mo12 O3 1.978(5) .
Mo12 O47 2.073(6) .
Mo12 O32 2.104(5) .
Mo12 O13 2.312(6) .
Mn1 O2 2.185(5) 3_767
Mn1 O2 2.185(5) .
Mn1 O7 2.197(5) .
Mn1 O7 2.197(5) 3_767
Mn1 O1 2.214(5) 3_767
Mn1 O1 2.214(5) .
Mn2 O3 2.173(5) .
Mn2 O3 2.173(5) 3_666
Mn2 O5 2.185(5) .
Mn2 O5 2.185(5) 3_666
Mn2 O22 2.260(5) 3_666
Mn2 O22 2.260(5) .
P1 O25 1.530(5) .
P1 O4 1.535(5) .
P1 O15 1.539(5) .
P1 O9 1.543(5) .
P2 O38 1.516(6) .
P2 O37 1.520(6) .
P2 O28 1.523(6) .
P2 O39 1.550(6) .
P3 O45 1.514(6) .
P3 O24 1.518(6) .
P3 O44 1.540(6) .
P3 O30 1.568(6) .
P4 O13 1.531(5) .
P4 O20 1.533(5) .
P4 O21 1.535(5) .
P4 O35 1.545(5) .
P5 O27 1.509(7) .
P5 O34 1.512(6) .
P5 O40 1.519(7) .
P5 O41 1.563(7) .
P6 O16 1.502(6) .
P6 O57 1.512(7) .
P6 O58 1.519(7) .
P6 O56 1.589(7) .
P7 O53 1.513(6) .
P7 O54 1.518(6) .
P7 O55 1.522(6) .
P7 O52 1.566(6) .
P8 O46 1.498(7) .
P8 O49 1.508(9) .
P8 O47 1.544(8) .
P8 O48 1.558(9) .
O25 H25 0.8200 .
O30 H30 0.8200 .
O35 H35 0.8200 .
O37 Na1 2.954(13) .
O39 H39 0.8200 .
O41 H41 0.8200 .
O48 H48 0.8200 .
O52 H52 0.8200 .
O56 H56 0.8200 .
O58 Na2 2.661(17) 4_565
O60 Na1 2.821(11) .
C1 N1 1.349(15) .
C1 C2 1.363(16) .
C1 H1 0.9300 .
C2 C3 1.394(16) .
C2 H2 0.9300 .
C3 C4 1.366(17) .
C3 C6 1.522(17) .
C4 C5 1.369(17) .
C4 H4 0.9300 .
C5 N1 1.344(15) .
C5 H5 0.9300 .
C6 C7 1.534(19) .
C6 H6A 0.9700 .
C6 H6B 0.9700 .
C7 C8 1.36(2) .
C7 H7A 0.9700 .
C7 H7B 0.9700 .
C8 C11 1.560(17) .
C8 H8A 0.9700 .
C8 H8B 0.9700 .
N2 C9 1.3900 .
N2 C13 1.3900 .
N2 H2A 0.8600 .
C9 C10 1.3900 .
C9 H9 0.9300 .
C10 C11 1.3900 .
C10 H10 0.9300 .
C11 C12 1.3900 .
C12 C13 1.3900 .
C12 H12 0.9300 .
C13 H13 0.9300 .
C14 N3 1.313(18) .
C14 C15 1.40(2) .
C14 H14 0.9300 .
C15 C16 1.37(2) .
C15 H15 0.9300 .
C16 C17 1.366(19) .
C16 C19 1.46(2) .
C17 C18 1.35(2) .
C17 H17 0.9300 .
C18 N3 1.300(18) .
C18 H18 0.9300 .
C19 C20 1.49(2) .
C19 H19A 0.9700 .
C19 H19B 0.9700 .
C20 C21 1.497(19) .
C20 H20A 0.9700 .
C20 H20B 0.9700 .
C21 C24 1.457(19) .
C21 H21A 0.9700 .
C21 H21B 0.9700 .
C22 N4 1.353(17) .
C22 C23 1.35(2) .
C22 H22 0.9300 .
C23 C24 1.378(18) .
C23 H23 0.9300 .
C24 C25 1.378(17) .
C25 C26 1.343(19) .
C25 H25A 0.9300 .
C26 N4 1.341(17) .
C26 H26 0.9300 .
N5 C27 1.3900 .
N5 C31 1.3900 .
N5 Na2 2.72(2) .
C27 C28 1.3900 .
C27 H27 0.9300 .
C28 C29 1.3900 .
C28 H28 0.9300 .
C29 C30 1.3900 .
C29 C43 1.52(3) .
C30 C31 1.3900 .
C30 H30A 0.9300 .
C31 H31 0.9300 .
N3 H3 0.8600 .
C32 C33 1.3900 .
C32 C36 1.3900 .
C32 H32 0.9300 .
C33 N6 1.3900 .
C33 H33 0.9300 .
N6 C34 1.3900 .
N6 H6 0.8600 .
C34 C35 1.3900 .
C34 H34 0.9300 .
C35 C36 1.3900 .
C35 H35A 0.9300 .
C36 C37 1.51(3) .
C32' C33' 1.3338 .
C32' C36' 1.4230 .
C33' N6' 1.1090 .
N6' C34' 1.2639 .
N6' H6' 0.8600 .
C34' C35' 1.6450 .
C35' C36' 1.4315 .
C36' C42 1.61(2) .
N1 Na1 2.735(15) .
N4 H4A 0.8600 .
Na1 O1W 2.44(3) .
Na1 O2W 2.84(3) .
O1W Na2 2.88(6) .
Na2 O58 2.661(17) 4_566
C37 C41 1.14(4) .
C41 C42 1.57(4) .
C41 C43 1.56(4) .
C42 C42 1.61(4) 3_766
